data_7251969
loop_
_publ_author_name
'Pan, Yang'
'Wang, Yin'
'Zhou, Xiwei'
'Liu, Tengxiaoxiao'
'Zhang, Xiaoke'
'Jiang, Tao'

_publ_section_title
;
 Synthesis of 2-(\a-trifluoromethylamino)indoles via stepwise cascade
 transformation of imidoyl sulfoxonium ylides with ortho-chloromethyl
 anilines
;
_journal_issue 27
_journal_name_full 'RSC Advances'
_journal_page_first 24400
_journal_page_last 24405
_journal_paper_doi 10.1039/D6RA01734G
_journal_volume 16
_journal_year 2026
_chemical_formula_moiety 'C18 H17 F3 N2 O2 S'
_chemical_formula_sum 'C18 H17 F3 N2 O2 S'
_chemical_formula_weight 382.39
_space_group_crystal_system monoclinic
_space_group_IT_number 14
_space_group_name_Hall '-P 2yn'
_space_group_name_H-M_alt 'P 1 21/n 1'
_atom_sites_solution_hydrogens geom
_atom_sites_solution_primary direct
_audit_creation_date 2025-11-21
_audit_creation_method
;
Olex2 1.5
(compiled 2025.07.13 svn.rb7424aed for OlexSys, GUI svn.r7314)
;
_audit_update_record
;
2025-11-23 deposited with the CCDC.	2026-05-04 downloaded from the CCDC.
;
_cell_angle_alpha 90
_cell_angle_beta 99.975(14)
_cell_angle_gamma 90
_cell_formula_units_Z 4
_cell_length_a 13.219(4)
_cell_length_b 5.4793(17)
_cell_length_c 24.982(8)
_cell_measurement_reflns_used 3768
_cell_measurement_temperature 273.15
_cell_measurement_theta_max 26.77
_cell_measurement_theta_min 2.70
_cell_volume 1782.1(10)
_computing_cell_refinement 'SAINT V8.40B (?, 2016)'
_computing_data_reduction 'SAINT V8.40B (?, 2016)'
_computing_molecular_graphics 'Olex2 1.5 (Dolomanov et al., 2009)'
_computing_publication_material 'Olex2 1.5 (Dolomanov et al., 2009)'
_computing_structure_refinement 'SHELXL 2018/3 (Sheldrick, 2015)'
_computing_structure_solution 'SHELXS  (Sheldrick, 2008)'
_diffrn_ambient_temperature 273.15
_diffrn_measured_fraction_theta_full 0.999
_diffrn_measured_fraction_theta_max 0.999
_diffrn_measurement_device_type 'Bruker APEX-II CCD'
_diffrn_measurement_method '\f and \w scans'
_diffrn_radiation_type MoK\a
_diffrn_radiation_wavelength 0.71073
_diffrn_reflns_av_R_equivalents 0.1274
_diffrn_reflns_av_unetI/netI 0.0917
_diffrn_reflns_Laue_measured_fraction_full 0.999
_diffrn_reflns_Laue_measured_fraction_max 0.999
_diffrn_reflns_limit_h_max 16
_diffrn_reflns_limit_h_min -16
_diffrn_reflns_limit_k_max 6
_diffrn_reflns_limit_k_min -6
_diffrn_reflns_limit_l_max 31
_diffrn_reflns_limit_l_min -31
_diffrn_reflns_number 19156
_diffrn_reflns_point_group_measured_fraction_full 0.999
_diffrn_reflns_point_group_measured_fraction_max 0.999
_diffrn_reflns_theta_full 25.242
_diffrn_reflns_theta_max 26.371
_diffrn_reflns_theta_min 2.696
_diffrn_source_current 1.4
_diffrn_source_power 0.07
_diffrn_source_voltage 50.0
_diffrn_standards_number 0
_exptl_absorpt_coefficient_mu 0.226
_exptl_absorpt_correction_T_max 0.7456
_exptl_absorpt_correction_T_min 0.5050
_exptl_absorpt_correction_type none
_exptl_absorpt_process_details
;
SADABS-2016/2 (Bruker,2016/2) was used for absorption correction.
wR2(int) was 0.1355 before and 0.0995 after correction.
The Ratio of minimum to maximum transmission is 0.6773.
The \l/2 correction factor is Not present.
;
_exptl_crystal_colour colorless
_exptl_crystal_density_diffrn 1.425
_exptl_crystal_description block
_exptl_crystal_F_000 792
_exptl_crystal_size_max 0.4
_exptl_crystal_size_mid 0.4
_exptl_crystal_size_min 0.35
_refine_diff_density_max 0.351
_refine_diff_density_min -0.302
_refine_diff_density_rms 0.051
_refine_ls_extinction_method none
_refine_ls_goodness_of_fit_ref 1.011
_refine_ls_hydrogen_treatment constr
_refine_ls_matrix_type full
_refine_ls_number_parameters 237
_refine_ls_number_reflns 3639
_refine_ls_number_restraints 0
_refine_ls_restrained_S_all 1.011
_refine_ls_R_factor_all 0.1534
_refine_ls_R_factor_gt 0.0686
_refine_ls_shift/su_max 0.000
_refine_ls_shift/su_mean 0.000
_refine_ls_structure_factor_coef Fsqd
_refine_ls_weighting_details 'w=1/[\s^2^(Fo^2^)+(0.0173P)^2^+2.1523P] where P=(Fo^2^+2Fc^2^)/3'
_refine_ls_weighting_scheme calc
_refine_ls_wR_factor_gt 0.1196
_refine_ls_wR_factor_ref 0.1548
_reflns_Friedel_coverage 0.000
_reflns_number_gt 1859
_reflns_number_total 3639
_reflns_threshold_expression 'I > 2\s(I)'
_cod_data_source_file d6ra01734g2.cif
_cod_data_source_block 251120b1_0m_a
_cod_database_code 7251969
_shelx_shelxl_version_number 2018/3
_shelx_space_group_comment
;
The symmetry employed for this shelxl refinement is uniquely defined
by the following loop, which should always be used as a source of
symmetry information in preference to the above space-group names.
They are only intended as comments.
;
_shelx_estimated_absorpt_t_max 0.925
_shelx_estimated_absorpt_t_min 0.915
_olex2_refinement_description
;
1. Fixed Uiso
 At 1.2 times of:
  All C(H) groups, All N(H) groups
 At 1.5 times of:
  All C(H,H,H) groups
2.a Ternary CH refined with riding coordinates:
 C9(H9)
2.b Aromatic/amide H refined with riding coordinates:
 N2(H2), C2(H2A), C4(H4), C5(H5), C6(H6), C7(H7), C12(H12), C13(H13), C15(H15),
  C16(H16)
2.c Idealised Me refined as rotating group:
 C17(H17A,H17B,H17C), C18(H18A,H18B,H18C)
;
_olex2_submission_special_instructions 'No special instructions were received'

loop_
_space_group_symop_operation_xyz
'x, y, z'
'-x+1/2, y+1/2, -z+1/2'
'-x, -y, -z'
'x-1/2, -y-1/2, z-1/2'

loop_
_atom_site_label
_atom_site_type_symbol
_atom_site_fract_x
_atom_site_fract_y
_atom_site_fract_z
_atom_site_U_iso_or_equiv
_atom_site_adp_type
_atom_site_occupancy
_atom_site_site_symmetry_order
_atom_site_calc_flag
_atom_site_refinement_flags_posn
_atom_site_refinement_flags_adp
_atom_site_refinement_flags_occupancy
_atom_site_disorder_assembly
_atom_site_disorder_group
S1 S 0.57678(9) 0.36861(19) 0.39874(5) 0.0604(3) Uani 1 1 d . . . . .
F1 F 0.9535(2) 0.7631(5) 0.48054(13) 0.0942(9) Uani 1 1 d . . . . .
F2 F 0.9405(2) 0.7047(6) 0.39467(13) 0.0983(10) Uani 1 1 d . . . . .
F3 F 0.8870(2) 1.0401(5) 0.42400(12) 0.0930(9) Uani 1 1 d . . . . .
O1 O 0.6465(2) 0.3007(5) 0.44702(13) 0.0725(9) Uani 1 1 d . . . . .
O2 O 0.5207(2) 0.1808(5) 0.36670(13) 0.0758(9) Uani 1 1 d . . . . .
N1 N 0.6453(3) 0.5142(6) 0.35849(14) 0.0551(9) Uani 1 1 d . . . . .
N2 N 0.7359(3) 0.7968(6) 0.47184(14) 0.0647(10) Uani 1 1 d . . . . .
H2 H 0.692458 0.910626 0.460922 0.078 Uiso 1 1 calc R U . . .
C1 C 0.7227(3) 0.6929(7) 0.37622(18) 0.0551(11) Uani 1 1 d . . . . .
C2 C 0.7271(3) 0.8453(8) 0.33450(18) 0.0611(11) Uani 1 1 d . . . . .
H2A H 0.772302 0.975820 0.335290 0.073 Uiso 1 1 calc R U . . .
C3 C 0.6517(3) 0.7761(7) 0.28857(18) 0.0576(11) Uani 1 1 d . . . . .
C4 C 0.6262(4) 0.8678(9) 0.23568(19) 0.0717(13) Uani 1 1 d . . . . .
H4 H 0.660365 1.002704 0.224959 0.086 Uiso 1 1 calc R U . . .
C5 C 0.5501(4) 0.7559(10) 0.2000(2) 0.0793(15) Uani 1 1 d . . . . .
H5 H 0.531255 0.816737 0.164942 0.095 Uiso 1 1 calc R U . . .
C6 C 0.5016(4) 0.5534(10) 0.2160(2) 0.0825(15) Uani 1 1 d . . . . .
H6 H 0.450910 0.478705 0.190859 0.099 Uiso 1 1 calc R U . . .
C7 C 0.5248(4) 0.4562(9) 0.2675(2) 0.0764(14) Uani 1 1 d . . . . .
H7 H 0.490724 0.319745 0.277564 0.092 Uiso 1 1 calc R U . . .
C8 C 0.6015(3) 0.5715(7) 0.30361(18) 0.0586(11) Uani 1 1 d . . . . .
C9 C 0.7873(3) 0.6842(7) 0.43189(17) 0.0558(11) Uani 1 1 d . . . . .
H9 H 0.798289 0.512095 0.441900 0.067 Uiso 1 1 calc R U . . .
C10 C 0.8927(4) 0.8000(9) 0.4326(2) 0.0728(13) Uani 1 1 d . . . . .
C11 C 0.7512(3) 0.7357(7) 0.52693(17) 0.0526(10) Uani 1 1 d . . . . .
C12 C 0.8027(4) 0.5265(8) 0.54850(19) 0.0667(13) Uani 1 1 d . . . . .
H12 H 0.832538 0.423055 0.526152 0.080 Uiso 1 1 calc R U . . .
C13 C 0.8094(4) 0.4726(8) 0.60273(19) 0.0679(13) Uani 1 1 d . . . . .
H13 H 0.843108 0.330240 0.615973 0.081 Uiso 1 1 calc R U . . .
C14 C 0.7688(4) 0.6188(9) 0.63827(19) 0.0672(13) Uani 1 1 d . . . . .
C15 C 0.7196(4) 0.8301(9) 0.6167(2) 0.0719(14) Uani 1 1 d . . . . .
H15 H 0.691936 0.935988 0.639440 0.086 Uiso 1 1 calc R U . . .
C16 C 0.7109(3) 0.8857(8) 0.56227(19) 0.0635(12) Uani 1 1 d . . . . .
H16 H 0.677151 1.027990 0.549070 0.076 Uiso 1 1 calc R U . . .
C17 C 0.7756(5) 0.5505(10) 0.6979(2) 0.0973(18) Uani 1 1 d . . . . .
H17A H 0.775095 0.376094 0.701393 0.146 Uiso 1 1 calc R U . . .
H17B H 0.717974 0.618148 0.711427 0.146 Uiso 1 1 calc R U . . .
H17C H 0.838132 0.614379 0.718449 0.146 Uiso 1 1 calc R U . . .
C18 C 0.4922(3) 0.5890(7) 0.41551(19) 0.0695(13) Uani 1 1 d . . . . .
H18A H 0.446429 0.515342 0.436751 0.104 Uiso 1 1 calc R U . . .
H18B H 0.453171 0.656089 0.382848 0.104 Uiso 1 1 calc R U . . .
H18C H 0.530492 0.716674 0.436169 0.104 Uiso 1 1 calc R U . . .

loop_
_atom_site_aniso_label
_atom_site_aniso_U_11
_atom_site_aniso_U_22
_atom_site_aniso_U_33
_atom_site_aniso_U_23
_atom_site_aniso_U_13
_atom_site_aniso_U_12
S1 0.0585(7) 0.0445(6) 0.0782(8) 0.0068(6) 0.0118(6) 0.0011(5)
F1 0.0672(19) 0.112(2) 0.092(2) 0.0044(18) -0.0176(16) -0.0124(16)
F2 0.0556(18) 0.137(3) 0.104(2) -0.015(2) 0.0201(17) -0.0051(17)
F3 0.093(2) 0.0760(19) 0.104(2) 0.0062(16) -0.0002(17) -0.0269(16)
O1 0.077(2) 0.0555(18) 0.081(2) 0.0206(16) 0.0025(18) 0.0071(16)
O2 0.076(2) 0.0488(17) 0.102(3) -0.0072(17) 0.0146(19) -0.0123(16)
N1 0.057(2) 0.0478(19) 0.060(2) 0.0057(17) 0.0062(19) -0.0044(17)
N2 0.075(3) 0.055(2) 0.062(3) 0.0034(18) 0.009(2) 0.0230(19)
C1 0.053(3) 0.047(2) 0.066(3) -0.005(2) 0.009(2) -0.003(2)
C2 0.055(3) 0.058(3) 0.070(3) 0.005(2) 0.009(2) -0.006(2)
C3 0.054(3) 0.055(3) 0.064(3) 0.004(2) 0.010(2) 0.006(2)
C4 0.067(3) 0.083(3) 0.066(3) 0.012(3) 0.013(3) 0.003(3)
C5 0.075(4) 0.097(4) 0.062(3) 0.012(3) 0.000(3) 0.018(3)
C6 0.073(4) 0.091(4) 0.077(4) -0.014(3) -0.006(3) 0.000(3)
C7 0.073(4) 0.075(3) 0.075(4) 0.000(3) -0.004(3) -0.010(3)
C8 0.059(3) 0.053(3) 0.063(3) -0.003(2) 0.007(2) 0.006(2)
C9 0.054(3) 0.050(2) 0.061(3) -0.002(2) 0.004(2) 0.004(2)
C10 0.063(3) 0.076(3) 0.076(4) -0.006(3) 0.002(3) -0.003(3)
C11 0.050(3) 0.048(2) 0.060(3) -0.002(2) 0.007(2) 0.000(2)
C12 0.077(3) 0.061(3) 0.062(3) 0.000(2) 0.010(3) 0.015(2)
C13 0.065(3) 0.063(3) 0.072(3) 0.006(3) 0.001(3) 0.005(2)
C14 0.059(3) 0.075(3) 0.067(3) -0.002(3) 0.008(3) -0.015(3)
C15 0.067(3) 0.074(3) 0.079(4) -0.016(3) 0.024(3) -0.007(3)
C16 0.065(3) 0.052(2) 0.073(3) -0.005(2) 0.013(3) 0.000(2)
C17 0.102(5) 0.120(5) 0.072(4) 0.008(3) 0.021(3) -0.019(4)
C18 0.065(3) 0.054(3) 0.093(4) 0.002(2) 0.020(3) 0.008(2)

loop_
_atom_type_symbol
_atom_type_description
_atom_type_scat_dispersion_real
_atom_type_scat_dispersion_imag
_atom_type_scat_source
C C 0.0033 0.0016 'International Tables Vol C Tables 4.2.6.8 and 6.1.1.4'
H H 0.0000 0.0000 'International Tables Vol C Tables 4.2.6.8 and 6.1.1.4'
F F 0.0171 0.0103 'International Tables Vol C Tables 4.2.6.8 and 6.1.1.4'
N N 0.0061 0.0033 'International Tables Vol C Tables 4.2.6.8 and 6.1.1.4'
O O 0.0106 0.0060 'International Tables Vol C Tables 4.2.6.8 and 6.1.1.4'
S S 0.1246 0.1234 'International Tables Vol C Tables 4.2.6.8 and 6.1.1.4'

loop_
_geom_angle_atom_site_label_1
_geom_angle_atom_site_label_2
_geom_angle_atom_site_label_3
_geom_angle
_geom_angle_site_symmetry_1
_geom_angle_site_symmetry_3
_geom_angle_publ_flag
O1 S1 N1 107.08(19) . . ?
O1 S1 C18 108.8(2) . . ?
O2 S1 O1 118.64(19) . . ?
O2 S1 N1 106.84(19) . . ?
O2 S1 C18 109.9(2) . . ?
N1 S1 C18 104.56(19) . . ?
C1 N1 S1 125.1(3) . . ?
C8 N1 S1 120.8(3) . . ?
C8 N1 C1 107.2(3) . . ?
C9 N2 H2 117.4 . . ?
C11 N2 H2 117.4 . . ?
C11 N2 C9 125.1(3) . . ?
N1 C1 C9 121.8(4) . . ?
C2 C1 N1 108.1(4) . . ?
C2 C1 C9 130.1(4) . . ?
C1 C2 H2A 125.1 . . ?
C1 C2 C3 109.8(4) . . ?
C3 C2 H2A 125.1 . . ?
C4 C3 C2 132.9(4) . . ?
C8 C3 C2 107.2(4) . . ?
C8 C3 C4 119.9(4) . . ?
C3 C4 H4 120.5 . . ?
C5 C4 C3 119.0(5) . . ?
C5 C4 H4 120.5 . . ?
C4 C5 H5 120.0 . . ?
C4 C5 C6 120.0(5) . . ?
C6 C5 H5 120.0 . . ?
C5 C6 H6 118.5 . . ?
C5 C6 C7 122.9(5) . . ?
C7 C6 H6 118.5 . . ?
C6 C7 H7 121.6 . . ?
C6 C7 C8 116.8(5) . . ?
C8 C7 H7 121.6 . . ?
C3 C8 N1 107.7(4) . . ?
C3 C8 C7 121.4(4) . . ?
C7 C8 N1 130.8(4) . . ?
N2 C9 C1 111.6(3) . . ?
N2 C9 H9 107.6 . . ?
N2 C9 C10 110.7(4) . . ?
C1 C9 H9 107.6 . . ?
C1 C9 C10 111.6(4) . . ?
C10 C9 H9 107.6 . . ?
F1 C10 C9 110.6(4) . . ?
F2 C10 F1 107.0(4) . . ?
F2 C10 F3 107.1(4) . . ?
F2 C10 C9 111.9(4) . . ?
F3 C10 F1 107.6(4) . . ?
F3 C10 C9 112.4(4) . . ?
C12 C11 N2 123.8(4) . . ?
C16 C11 N2 118.8(4) . . ?
C16 C11 C12 117.4(4) . . ?
C11 C12 H12 119.9 . . ?
C13 C12 C11 120.1(4) . . ?
C13 C12 H12 119.9 . . ?
C12 C13 H13 118.4 . . ?
C14 C13 C12 123.1(4) . . ?
C14 C13 H13 118.4 . . ?
C13 C14 C15 116.4(4) . . ?
C13 C14 C17 121.7(5) . . ?
C15 C14 C17 121.9(5) . . ?
C14 C15 H15 119.3 . . ?
C16 C15 C14 121.3(4) . . ?
C16 C15 H15 119.3 . . ?
C11 C16 C15 121.6(4) . . ?
C11 C16 H16 119.2 . . ?
C15 C16 H16 119.2 . . ?
C14 C17 H17A 109.5 . . ?
C14 C17 H17B 109.5 . . ?
C14 C17 H17C 109.5 . . ?
H17A C17 H17B 109.5 . . ?
H17A C17 H17C 109.5 . . ?
H17B C17 H17C 109.5 . . ?
S1 C18 H18A 109.5 . . ?
S1 C18 H18B 109.5 . . ?
S1 C18 H18C 109.5 . . ?
H18A C18 H18B 109.5 . . ?
H18A C18 H18C 109.5 . . ?
H18B C18 H18C 109.5 . . ?

loop_
_geom_bond_atom_site_label_1
_geom_bond_atom_site_label_2
_geom_bond_distance
_geom_bond_site_symmetry_2
_geom_bond_publ_flag
S1 O1 1.435(3) . ?
S1 O2 1.429(3) . ?
S1 N1 1.669(3) . ?
S1 C18 1.745(4) . ?
F1 C10 1.338(5) . ?
F2 C10 1.332(5) . ?
F3 C10 1.333(5) . ?
N1 C1 1.430(5) . ?
N1 C8 1.427(5) . ?
N2 H2 0.8600 . ?
N2 C9 1.439(5) . ?
N2 C11 1.397(5) . ?
C1 C2 1.345(5) . ?
C1 C9 1.502(6) . ?
C2 H2A 0.9300 . ?
C2 C3 1.435(6) . ?
C3 C4 1.399(6) . ?
C3 C8 1.387(6) . ?
C4 H4 0.9300 . ?
C4 C5 1.367(7) . ?
C5 H5 0.9300 . ?
C5 C6 1.374(7) . ?
C6 H6 0.9300 . ?
C6 C7 1.378(6) . ?
C7 H7 0.9300 . ?
C7 C8 1.387(6) . ?
C9 H9 0.9800 . ?
C9 C10 1.528(6) . ?
C11 C12 1.393(6) . ?
C11 C16 1.379(5) . ?
C12 H12 0.9300 . ?
C12 C13 1.374(6) . ?
C13 H13 0.9300 . ?
C13 C14 1.373(6) . ?
C14 C15 1.390(6) . ?
C14 C17 1.523(6) . ?
C15 H15 0.9300 . ?
C15 C16 1.379(6) . ?
C16 H16 0.9300 . ?
C17 H17A 0.9600 . ?
C17 H17B 0.9600 . ?
C17 H17C 0.9600 . ?
C18 H18A 0.9600 . ?
C18 H18B 0.9600 . ?
C18 H18C 0.9600 . ?

loop_
_geom_torsion_atom_site_label_1
_geom_torsion_atom_site_label_2
_geom_torsion_atom_site_label_3
_geom_torsion_atom_site_label_4
_geom_torsion
_geom_torsion_site_symmetry_1
_geom_torsion_site_symmetry_2
_geom_torsion_site_symmetry_3
_geom_torsion_site_symmetry_4
_geom_torsion_publ_flag
S1 N1 C1 C2 -152.0(3) . . . . ?
S1 N1 C1 C9 31.2(5) . . . . ?
S1 N1 C8 C3 152.9(3) . . . . ?
S1 N1 C8 C7 -28.4(6) . . . . ?
O1 S1 N1 C1 -43.0(4) . . . . ?
O1 S1 N1 C8 170.0(3) . . . . ?
O2 S1 N1 C1 -171.1(3) . . . . ?
O2 S1 N1 C8 41.9(3) . . . . ?
N1 C1 C2 C3 1.4(5) . . . . ?
N1 C1 C9 N2 -84.0(4) . . . . ?
N1 C1 C9 C10 151.6(4) . . . . ?
N2 C9 C10 F1 62.9(5) . . . . ?
N2 C9 C10 F2 -177.9(4) . . . . ?
N2 C9 C10 F3 -57.3(5) . . . . ?
N2 C11 C12 C13 -176.4(4) . . . . ?
N2 C11 C16 C15 177.2(4) . . . . ?
C1 N1 C8 C3 0.7(4) . . . . ?
C1 N1 C8 C7 179.4(5) . . . . ?
C1 C2 C3 C4 -178.2(4) . . . . ?
C1 C2 C3 C8 -1.0(5) . . . . ?
C1 C9 C10 F1 -172.2(4) . . . . ?
C1 C9 C10 F2 -53.0(5) . . . . ?
C1 C9 C10 F3 67.6(5) . . . . ?
C2 C1 C9 N2 100.0(5) . . . . ?
C2 C1 C9 C10 -24.3(6) . . . . ?
C2 C3 C4 C5 178.4(5) . . . . ?
C2 C3 C8 N1 0.1(4) . . . . ?
C2 C3 C8 C7 -178.7(4) . . . . ?
C3 C4 C5 C6 -1.4(7) . . . . ?
C4 C3 C8 N1 177.8(4) . . . . ?
C4 C3 C8 C7 -1.0(6) . . . . ?
C4 C5 C6 C7 1.0(8) . . . . ?
C5 C6 C7 C8 -0.5(7) . . . . ?
C6 C7 C8 N1 -178.0(4) . . . . ?
C6 C7 C8 C3 0.6(7) . . . . ?
C8 N1 C1 C2 -1.3(4) . . . . ?
C8 N1 C1 C9 -178.0(4) . . . . ?
C8 C3 C4 C5 1.4(6) . . . . ?
C9 N2 C11 C12 -13.2(7) . . . . ?
C9 N2 C11 C16 168.7(4) . . . . ?
C9 C1 C2 C3 177.8(4) . . . . ?
C11 N2 C9 C1 151.8(4) . . . . ?
C11 N2 C9 C10 -83.2(5) . . . . ?
C11 C12 C13 C14 -1.2(7) . . . . ?
C12 C11 C16 C15 -1.0(6) . . . . ?
C12 C13 C14 C15 -0.3(7) . . . . ?
C12 C13 C14 C17 178.6(5) . . . . ?
C13 C14 C15 C16 1.1(7) . . . . ?
C14 C15 C16 C11 -0.4(7) . . . . ?
C16 C11 C12 C13 1.8(7) . . . . ?
C17 C14 C15 C16 -177.8(4) . . . . ?
C18 S1 N1 C1 72.4(4) . . . . ?
C18 S1 N1 C8 -74.6(3) . . . . ?
